data_7003849
loop_
_publ_author_name
'Dawe, Louise N.'
'Thompson, Laurence K.'

_publ_section_title
;
 Complete and &#x2018;incomplete&#x2019; [2 \\times 2] grids by
 self-assembly with a sterically hindered ditopic imidazole hydrazone
 ligand---structural and magnetic studies
;
_journal_issue 27
_journal_name_full 'Dalton Transactions'
_journal_page_first 3610
_journal_page_last 3618
_journal_paper_doi 10.1039/b800529j
_journal_year 2008
_chemical_formula_sum 'C47 H50 F15 N24 Ni4 O16 P S3'
_chemical_formula_weight 1854.10
_chemical_name_systematic
;
?
;
_space_group_IT_number 148
_symmetry_cell_setting trigonal
_symmetry_Int_Tables_number 148
_symmetry_space_group_name_Hall '-R 3'
_symmetry_space_group_name_H-M 'R -3 :H'
_atom_sites_solution_hydrogens geom
_atom_sites_solution_primary direct
_atom_sites_solution_secondary difmap
_audit_creation_method SHELXL-97
_cell_angle_alpha 90.00
_cell_angle_beta 90.00
_cell_angle_gamma 120.00
_cell_formula_units_Z 18
_cell_length_a 42.677(3)
_cell_length_b 42.677(3)
_cell_length_c 22.0593(15)
_cell_measurement_reflns_used 38262
_cell_measurement_temperature 113(2)
_cell_measurement_theta_max 30.9129
_cell_measurement_theta_min 2.1502
_cell_volume 34794(4)
_computing_cell_refinement 'CrystalClear (Rigaku/MSC Inc., 2005)'
_computing_data_collection 'CrystalClear (Rigaku/MSC Inc., 2005)'
_computing_data_reduction 'CrystalClear (Rigaku/MSC Inc., 2005)'
_computing_molecular_graphics 'CrystalStructure3.7.0(Rigaku/MSC Inc.,2005)'
_computing_publication_material 'CrystalStructure3.7.0(Rigaku/MSC Inc.,2005)'
_computing_structure_refinement 'SHELXL-97 (Sheldrick, 1997)'
_computing_structure_solution 'SHELXS-97 (Sheldrick, 1990)'
_diffrn_ambient_temperature 113(2)
_diffrn_detector_area_resol_mean 14.63
_diffrn_measured_fraction_theta_full 0.999
_diffrn_measured_fraction_theta_max 0.999
_diffrn_measurement_device_type 'Rigaku Saturn'
_diffrn_measurement_method \w
_diffrn_radiation_monochromator graphite
_diffrn_radiation_source 'fine-focus sealed tube'
_diffrn_radiation_type MoK\a
_diffrn_radiation_wavelength 0.71070
_diffrn_reflns_av_R_equivalents 0.0337
_diffrn_reflns_av_sigmaI/netI 0.0200
_diffrn_reflns_limit_h_max 53
_diffrn_reflns_limit_h_min -53
_diffrn_reflns_limit_k_max 44
_diffrn_reflns_limit_k_min -43
_diffrn_reflns_limit_l_max 27
_diffrn_reflns_limit_l_min -27
_diffrn_reflns_number 130730
_diffrn_reflns_theta_full 26.50
_diffrn_reflns_theta_max 26.50
_diffrn_reflns_theta_min 2.15
_exptl_absorpt_coefficient_mu 1.170
_exptl_absorpt_correction_T_max 0.8270
_exptl_absorpt_correction_T_min 0.5944
_exptl_absorpt_correction_type numerical
_exptl_crystal_colour Brown
_exptl_crystal_density_diffrn 1.593
_exptl_crystal_density_method 'not measured'
_exptl_crystal_description Prism
_exptl_crystal_F_000 16884
_exptl_crystal_size_max 0.61
_exptl_crystal_size_mid 0.49
_exptl_crystal_size_min 0.22
_platon_squeeze_details
;
The Platon Squeeze procedure was applied to recover 828.5 electrons per
unit cell in three voids (total volume 6820.1 A^3); that is 46.03 electrons
per formula unit. An area of disperse electron density appeared to be present
prior to the application of Squeeze, which is presumed to be the 2/3-occupancy
hexafluorophosphate anion, though a good point atom model could not be
achieved for this. The application of Squeeze gave a good improvement in the
data statistics and allowed for a full anisotropic refinement of the framework
structure.
PLATON Reference : Spek, A.L. (2003), J.Appl.Cryst. 36, 7-13
;
_refine_diff_density_max 1.620
_refine_diff_density_min -1.612
_refine_diff_density_rms 0.133
_refine_ls_extinction_method none
_refine_ls_goodness_of_fit_ref 1.089
_refine_ls_hydrogen_treatment constr
_refine_ls_matrix_type full
_refine_ls_number_parameters 959
_refine_ls_number_reflns 16011
_refine_ls_number_restraints 0
_refine_ls_restrained_S_all 1.089
_refine_ls_R_factor_all 0.0925
_refine_ls_R_factor_gt 0.0883
_refine_ls_shift/su_max 0.002
_refine_ls_shift/su_mean 0.000
_refine_ls_structure_factor_coef Fsqd
_refine_ls_weighting_details 'calc w=1/[\s^2^(Fo^2^)+(0.1504P)^2^+215.7550P] where P=(Fo^2^+2Fc^2^)/3'
_refine_ls_weighting_scheme calc
_refine_ls_wR_factor_gt 0.2460
_refine_ls_wR_factor_ref 0.2520
_reflns_number_gt 14990
_reflns_number_total 16011
_reflns_threshold_expression >2sigma(I)
_cod_data_source_file b800529j.txt
_cod_data_source_block shelxl_4
_cod_depositor_comments
;
The following automatic conversions were performed:
'_exptl_absorpt_correction_type' value 'Numerical' changed to 'numerical'
according to '/home/saulius/struct/CIF-dictionaries/cif_core.dic'
dictionary named 'cif_core.dic' version 2.4.1 from 2010-06-29.

Automatic conversion script
Id: cif_fix_enum 1527 2010-12-29 10:47:43Z saulius 
;
_cod_original_cell_volume 34795(4)
_cod_original_sg_symbol_H-M 'R -3'
_cod_database_code 7003849

loop_
_symmetry_equiv_pos_as_xyz
'x, y, z'
'-y, x-y, z'
'-x+y, -x, z'
'x+2/3, y+1/3, z+1/3'
'-y+2/3, x-y+1/3, z+1/3'
'-x+y+2/3, -x+1/3, z+1/3'
'x+1/3, y+2/3, z+2/3'
'-y+1/3, x-y+2/3, z+2/3'
'-x+y+1/3, -x+2/3, z+2/3'
'-x, -y, -z'
'y, -x+y, -z'
'x-y, x, -z'
'-x+2/3, -y+1/3, -z+1/3'
'y+2/3, -x+y+1/3, -z+1/3'
'x-y+2/3, x+1/3, -z+1/3'
'-x+1/3, -y+2/3, -z+2/3'
'y+1/3, -x+y+2/3, -z+2/3'
'x-y+1/3, x+2/3, -z+2/3'

loop_
_atom_site_label
_atom_site_type_symbol
_atom_site_fract_x
_atom_site_fract_y
_atom_site_fract_z
_atom_site_U_iso_or_equiv
_atom_site_adp_type
_atom_site_occupancy
_atom_site_symmetry_multiplicity
_atom_site_calc_flag
_atom_site_refinement_flags
_atom_site_disorder_assembly
_atom_site_disorder_group
Ni1 Ni 0.421193(19) 0.186163(19) 1.09830(3) 0.04771(19) Uani 1 1 d . . .
Ni2 Ni 0.382076(18) 0.085169(18) 1.05095(3) 0.04613(19) Uani 1 1 d . . .
Ni3 Ni 0.488147(17) 0.218272(16) 0.96309(3) 0.04016(17) Uani 1 1 d . . .
Ni4 Ni 0.431978(15) 0.119714(15) 0.89609(3) 0.03519(16) Uani 1 1 d . . .
S1 S 0.42298(13) 0.25978(10) 1.1428(2) 0.1435(13) Uani 1 1 d . . .
S2 S 0.28898(3) 0.16029(3) 0.73158(6) 0.0420(3) Uani 1 1 d . . .
S3 S 0.57457(11) 0.24138(10) 0.5389(2) 0.1379(12) Uani 1 1 d . . .
P1 P 0.6667 0.3333 0.9694(2) 0.0814(9) Uani 1 3 d S . .
F1 F 0.4166(6) 0.2891(5) 1.0496(9) 0.293(8) Uani 1 1 d . . .
F2 F 0.4682(6) 0.3197(3) 1.0997(10) 0.344(13) Uani 1 1 d . . .
F3 F 0.4246(6) 0.3205(5) 1.1322(8) 0.341(11) Uani 1 1 d . . .
F4 F 0.27285(10) 0.18386(11) 0.82869(17) 0.0725(10) Uani 1 1 d . . .
F5 F 0.23914(10) 0.12697(11) 0.81335(18) 0.0766(11) Uani 1 1 d . . .
F6 F 0.23211(10) 0.16437(12) 0.75973(18) 0.0729(10) Uani 1 1 d . . .
F7 F 0.5358(3) 0.1850(4) 0.4779(7) 0.252(7) Uani 1 1 d . . .
F8 F 0.5098(3) 0.2159(4) 0.4941(6) 0.226(5) Uani 1 1 d . . .
F9 F 0.5499(7) 0.2321(7) 0.4325(7) 0.350(14) Uani 1 1 d . . .
F10 F 0.6462(4) 0.2987(3) 1.0124(8) 0.268(7) Uani 1 1 d . . .
F11 F 0.6847(3) 0.3172(4) 0.9353(6) 0.261(7) Uani 1 1 d . . .
O1 O 0.41813(9) 0.13629(10) 1.09096(16) 0.0459(8) Uani 1 1 d . . .
O2 O 0.47420(8) 0.16448(8) 0.94464(15) 0.0381(7) Uani 1 1 d . . .
O3 O 0.43879(9) 0.19915(10) 1.00989(15) 0.0457(8) Uani 1 1 d . . .
O4 O 0.39170(9) 0.10596(9) 0.96311(14) 0.0418(7) Uani 1 1 d . . .
O5 O 0.39738(13) 0.17573(15) 1.18439(19) 0.0714(12) Uani 1 1 d . . .
O6 O 0.36284(12) 0.06451(11) 1.14041(18) 0.0615(10) Uani 1 1 d . . .
O7 O 0.49953(12) 0.26720(10) 1.0099(2) 0.0581(10) Uani 1 1 d . . .
O8 O 0.43756(13) 0.24320(12) 1.1038(3) 0.0752(13) Uani 1 1 d . . .
O9 O 0.3876(4) 0.2393(3) 1.1542(7) 0.256(9) Uani 1 1 d . . .
O10 O 0.4385(5) 0.2740(5) 1.1992(5) 0.269(9) Uani 1 1 d . . .
O11 O 0.30786(11) 0.19739(10) 0.71318(19) 0.0574(9) Uani 1 1 d . . .
O12 O 0.31015(11) 0.14895(13) 0.7651(2) 0.0654(11) Uani 1 1 d . . .
O13 O 0.26698(9) 0.13585(9) 0.68437(16) 0.0436(7) Uani 1 1 d . . .
O14 O 0.6039(3) 0.2398(3) 0.5146(6) 0.185(5) Uani 1 1 d . . .
O15 O 0.5674(6) 0.2272(4) 0.6086(11) 0.230(14) Uani 0.50 1 d P . .
O16 O 0.5752(2) 0.2736(2) 0.5359(4) 0.125(3) Uani 1 1 d . . .
O17 O 0.5758(5) 0.2540(4) 0.4879(5) 0.108(5) Uani 0.50 1 d P . .
N1 N 0.46936(13) 0.19872(13) 1.1355(2) 0.0543(11) Uani 1 1 d . . .
N2 N 0.51846(14) 0.21365(16) 1.1872(2) 0.0653(13) Uani 1 1 d . . .
H1 H 0.5382 0.2269 1.2085 0.078 Uiso 1 1 calc R . .
N3 N 0.45501(13) 0.11058(14) 1.0979(2) 0.0537(11) Uani 1 1 d . . .
N4 N 0.42604(13) 0.08245(13) 1.06802(19) 0.0504(10) Uani 1 1 d . . .
N5 N 0.45191(19) 0.04621(18) 1.0823(3) 0.0784(17) Uani 1 1 d . . .
H2 H 0.4706 0.0635 1.1017 0.094 Uiso 1 1 calc R . .
H3 H 0.4504 0.0251 1.0767 0.094 Uiso 1 1 calc R . .
N6 N 0.36732(15) 0.03237(13) 1.0189(2) 0.0575(12) Uani 1 1 d . . .
N7 N 0.52591(11) 0.21454(10) 1.01314(19) 0.0410(8) Uani 1 1 d . . .
N8 N 0.57196(11) 0.21721(11) 1.0610(2) 0.0463(9) Uani 1 1 d . . .
H4 H 0.5916 0.2259 1.0834 0.056 Uiso 1 1 calc R . .
N9 N 0.49524(9) 0.12380(9) 0.95823(16) 0.0329(7) Uani 1 1 d . . .
N10 N 0.46410(9) 0.10163(10) 0.92445(17) 0.0344(7) Uani 1 1 d . . .
N11 N 0.47630(10) 0.05414(10) 0.93186(19) 0.0418(9) Uani 1 1 d . . .
H5 H 0.4963 0.0671 0.9526 0.050 Uiso 1 1 calc R . .
H6 H 0.4693 0.0315 0.9229 0.050 Uiso 1 1 calc R . .
N12 N 0.40548(10) 0.06530(10) 0.86349(17) 0.0377(8) Uani 1 1 d . . .
N13 N 0.37379(12) 0.17424(13) 1.0589(2) 0.0518(10) Uani 1 1 d . . .
N14 N 0.32329(16) 0.1682(2) 1.0238(3) 0.093(2) Uani 1 1 d . . .
H7 H 0.3006 0.1632 1.0230 0.111 Uiso 1 1 calc R . .
N15 N 0.42011(12) 0.21109(12) 0.9179(2) 0.0464(9) Uani 1 1 d . . .
N16 N 0.45601(11) 0.22196(11) 0.90269(18) 0.0416(8) Uani 1 1 d . . .
N17 N 0.44579(12) 0.23667(11) 0.80608(19) 0.0466(9) Uani 1 1 d . . .
H8 H 0.4229 0.2292 0.8138 0.056 Uiso 1 1 calc R . .
H9 H 0.4549 0.2455 0.7702 0.056 Uiso 1 1 calc R . .
N18 N 0.52262(12) 0.24155(11) 0.8849(2) 0.0463(9) Uani 1 1 d . . .
N19 N 0.33431(13) 0.08259(13) 1.0341(2) 0.0540(11) Uani 1 1 d . . .
N20 N 0.27997(16) 0.0737(3) 1.0200(3) 0.101(3) Uani 1 1 d . . .
H10 H 0.2575 0.0679 1.0279 0.121 Uiso 1 1 calc R . .
N21 N 0.36462(11) 0.12146(12) 0.88534(19) 0.0451(9) Uani 1 1 d . . .
N22 N 0.39785(10) 0.13229(11) 0.85800(18) 0.0382(8) Uani 1 1 d . . .
N23 N 0.37927(11) 0.15027(11) 0.77189(18) 0.0417(8) Uani 1 1 d . . .
H11 H 0.3581 0.1444 0.7877 0.050 Uiso 1 1 calc R . .
H12 H 0.3847 0.1594 0.7351 0.050 Uiso 1 1 calc R . .
N24 N 0.45765(11) 0.14312(11) 0.81441(19) 0.0425(9) Uani 1 1 d . . .
C1 C 0.49572(17) 0.22445(18) 1.1660(3) 0.0602(14) Uani 1 1 d . . .
H13 H 0.4986 0.2477 1.1726 0.072 Uiso 1 1 calc R . .
C2 C 0.50554(16) 0.17851(17) 1.1698(3) 0.0568(13) Uani 1 1 d . . .
C3 C 0.52345(19) 0.1579(2) 1.1884(3) 0.0714(17) Uani 1 1 d . . .
H14 H 0.5418 0.1613 1.1583 0.086 Uiso 1 1 calc R . .
H15 H 0.5054 0.1321 1.1912 0.086 Uiso 1 1 calc R . .
H16 H 0.5350 0.1666 1.2280 0.086 Uiso 1 1 calc R . .
C4 C 0.47485(15) 0.16960(15) 1.1368(2) 0.0486(11) Uani 1 1 d . . .
C5 C 0.44766(15) 0.13651(15) 1.1065(2) 0.0495(12) Uani 1 1 d . . .
C6 C 0.42538(18) 0.05205(17) 1.0612(3) 0.0571(14) Uani 1 1 d . . .
C7 C 0.39335(19) 0.02361(16) 1.0318(3) 0.0590(14) Uani 1 1 d . . .
C8 C 0.3874(2) -0.0106(2) 1.0174(3) 0.077(2) Uani 1 1 d . . .
H17 H 0.4051 -0.0170 1.0277 0.092 Uiso 1 1 calc R . .
C9 C 0.3566(3) -0.0351(2) 0.9886(4) 0.094(3) Uani 1 1 d . . .
H18 H 0.3527 -0.0583 0.9781 0.113 Uiso 1 1 calc R . .
C10 C 0.3312(3) -0.0254(2) 0.9750(4) 0.092(2) Uani 1 1 d . . .
H19 H 0.3096 -0.0418 0.9544 0.110 Uiso 1 1 calc R . .
C11 C 0.3374(2) 0.00807(18) 0.9917(3) 0.0686(16) Uani 1 1 d . . .
H20 H 0.3193 0.0142 0.9832 0.082 Uiso 1 1 calc R . .
C12 C 0.55391(14) 0.23458(13) 1.0472(2) 0.0469(11) Uani 1 1 d . . .
H21 H 0.5606 0.2583 1.0605 0.056 Uiso 1 1 calc R . .
C13 C 0.55456(12) 0.18357(12) 1.0345(2) 0.0393(9) Uani 1 1 d . . .
C14 C 0.56643(15) 0.15670(15) 1.0433(3) 0.0492(11) Uani 1 1 d . . .
H22 H 0.5840 0.1599 1.0118 0.059 Uiso 1 1 calc R . .
H23 H 0.5455 0.1322 1.0405 0.059 Uiso 1 1 calc R . .
H24 H 0.5777 0.1601 1.0833 0.059 Uiso 1 1 calc R . .
C15 C 0.52603(12) 0.18241(12) 1.0041(2) 0.0380(9) Uani 1 1 d . . .
C16 C 0.49704(11) 0.15525(11) 0.9669(2) 0.0332(8) Uani 1 1 d . . .
C17 C 0.45641(11) 0.06894(12) 0.9139(2) 0.0353(9) Uani 1 1 d . . .
C18 C 0.42317(11) 0.04763(12) 0.8774(2) 0.0359(9) Uani 1 1 d . . .
C19 C 0.41104(14) 0.01230(14) 0.8585(3) 0.0484(11) Uani 1 1 d . . .
H25 H 0.4242 0.0004 0.8682 0.058 Uiso 1 1 calc R . .
C20 C 0.37923(15) -0.00521(15) 0.8250(3) 0.0534(13) Uani 1 1 d . . .
H26 H 0.3703 -0.0293 0.8114 0.064 Uiso 1 1 calc R . .
C21 C 0.36071(15) 0.01292(15) 0.8117(3) 0.0535(12) Uani 1 1 d . . .
H27 H 0.3388 0.0013 0.7892 0.064 Uiso 1 1 calc R . .
C22 C 0.37445(13) 0.04781(14) 0.8313(2) 0.0473(11) Uani 1 1 d . . .
H28 H 0.3617 0.0602 0.8220 0.057 Uiso 1 1 calc R . .
C23 C 0.33972(17) 0.1630(2) 1.0715(3) 0.0693(17) Uani 1 1 d . . .
H29 H 0.3283 0.1528 1.1091 0.083 Uiso 1 1 calc R . .
C24 C 0.3472(2) 0.1823(3) 0.9765(3) 0.086(3) Uani 1 1 d . . .
C25 C 0.3384(3) 0.1917(4) 0.9174(4) 0.136(5) Uani 1 1 d . . .
H30 H 0.3292 0.1708 0.8903 0.163 Uiso 1 1 calc R . .
H31 H 0.3602 0.2120 0.8998 0.163 Uiso 1 1 calc R . .
H32 H 0.3199 0.1987 0.9227 0.163 Uiso 1 1 calc R . .
C26 C 0.37886(15) 0.18636(18) 0.9992(3) 0.0558(13) Uani 1 1 d . . .
C27 C 0.41462(15) 0.19970(15) 0.9731(2) 0.0482(11) Uani 1 1 d . . .
C28 C 0.46697(13) 0.23448(11) 0.8493(2) 0.0410(10) Uani 1 1 d . . .
C29 C 0.50499(14) 0.24533(12) 0.8372(2) 0.0452(11) Uani 1 1 d . . .
C30 C 0.52173(17) 0.25827(16) 0.7820(3) 0.0575(13) Uani 1 1 d . . .
H33 H 0.5090 0.2613 0.7493 0.069 Uiso 1 1 calc R . .
C31 C 0.55783(17) 0.26684(18) 0.7750(3) 0.0660(16) Uani 1 1 d . . .
H34 H 0.5699 0.2754 0.7373 0.079 Uiso 1 1 calc R . .
C32 C 0.57510(18) 0.26275(19) 0.8229(3) 0.0660(16) Uani 1 1 d . . .
H35 H 0.5996 0.2684 0.8190 0.079 Uiso 1 1 calc R . .
C33 C 0.55726(15) 0.25031(15) 0.8776(3) 0.0549(13) Uani 1 1 d . . .
H36 H 0.5699 0.2479 0.9110 0.066 Uiso 1 1 calc R . .
C34 C 0.30218(18) 0.0703(2) 1.0583(3) 0.0735(18) Uani 1 1 d . . .
H37 H 0.2957 0.0604 1.0980 0.088 Uiso 1 1 calc R . .
C35 C 0.29737(18) 0.0874(3) 0.9668(3) 0.090(3) Uani 1 1 d . . .
C36 C 0.2798(2) 0.0942(4) 0.9135(4) 0.147(6) Uani 1 1 d . . .
H38 H 0.2686 0.0727 0.8875 0.177 Uiso 1 1 calc R . .
H39 H 0.2981 0.1149 0.8904 0.177 Uiso 1 1 calc R . .
H40 H 0.2612 0.0995 0.9279 0.177 Uiso 1 1 calc R . .
C37 C 0.33206(14) 0.09368(18) 0.9764(2) 0.0553(13) Uani 1 1 d . . .
C38 C 0.36465(13) 0.10805(14) 0.9393(2) 0.0449(10) Uani 1 1 d . . .
C39 C 0.40309(12) 0.14540(12) 0.80369(19) 0.0341(8) Uani 1 1 d . . .
C40 C 0.43836(12) 0.15293(12) 0.7775(2) 0.0365(9) Uani 1 1 d . . .
C41 C 0.45084(14) 0.16794(14) 0.7212(2) 0.0457(11) Uani 1 1 d . . .
H41 H 0.4368 0.1742 0.6959 0.055 Uiso 1 1 calc R . .
C42 C 0.48391(18) 0.1737(2) 0.7025(3) 0.0660(17) Uani 1 1 d . . .
H42 H 0.4930 0.1838 0.6637 0.079 Uiso 1 1 calc R . .
C43 C 0.5041(2) 0.1646(2) 0.7405(3) 0.079(2) Uani 1 1 d . . .
H43 H 0.5272 0.1686 0.7284 0.095 Uiso 1 1 calc R . .
C44 C 0.48986(16) 0.14967(19) 0.7962(3) 0.0618(16) Uani 1 1 d . . .
H44 H 0.5038 0.1439 0.8226 0.074 Uiso 1 1 calc R . .
C45 C 0.4341(6) 0.2978(4) 1.1111(9) 0.160(7) Uani 1 1 d . . .
C46 C 0.25633(15) 0.15900(17) 0.7862(3) 0.0545(13) Uani 1 1 d . . .
C47 C 0.5402(5) 0.2156(5) 0.4849(12) 0.186(9) Uani 1 1 d . . .

loop_
_atom_site_aniso_label
_atom_site_aniso_U_11
_atom_site_aniso_U_22
_atom_site_aniso_U_33
_atom_site_aniso_U_23
_atom_site_aniso_U_13
_atom_site_aniso_U_12
Ni1 0.0516(4) 0.0554(4) 0.0435(4) 0.0007(3) 0.0033(3) 0.0323(3)
Ni2 0.0510(4) 0.0487(4) 0.0402(3) 0.0075(3) 0.0068(3) 0.0261(3)
Ni3 0.0449(3) 0.0380(3) 0.0451(3) 0.0038(2) 0.0010(2) 0.0264(3)
Ni4 0.0328(3) 0.0411(3) 0.0376(3) 0.0041(2) 0.0004(2) 0.0229(2)
S1 0.174(4) 0.119(2) 0.161(3) -0.018(2) 0.004(3) 0.091(3)
S2 0.0352(5) 0.0439(6) 0.0492(6) -0.0101(5) -0.0096(5) 0.0215(5)
S3 0.152(3) 0.133(3) 0.165(3) -0.030(2) -0.020(2) 0.098(2)
P1 0.0707(12) 0.0707(12) 0.103(3) 0.000 0.000 0.0353(6)
F1 0.36(2) 0.239(16) 0.33(2) 0.035(15) 0.022(18) 0.186(17)
F2 0.41(2) 0.095(6) 0.47(3) 0.060(11) 0.24(2) 0.085(10)
F3 0.57(3) 0.320(18) 0.324(18) 0.025(14) 0.124(19) 0.37(2)
F4 0.063(2) 0.088(3) 0.061(2) -0.0291(19) -0.0079(16) 0.0331(19)
F5 0.064(2) 0.077(2) 0.063(2) 0.0095(18) 0.0046(17) 0.0163(19)
F6 0.060(2) 0.108(3) 0.069(2) -0.018(2) -0.0051(17) 0.056(2)
F7 0.214(11) 0.219(11) 0.350(18) -0.151(12) -0.076(11) 0.128(10)
F8 0.145(7) 0.294(14) 0.277(13) -0.094(10) -0.013(8) 0.140(9)
F9 0.48(3) 0.56(4) 0.164(11) 0.110(17) 0.046(15) 0.38(3)
F10 0.255(13) 0.146(8) 0.361(18) 0.104(10) 0.052(12) 0.068(9)
F11 0.195(10) 0.301(15) 0.296(13) -0.158(12) 0.033(9) 0.129(10)
O1 0.0486(19) 0.0517(19) 0.0438(18) 0.0087(15) 0.0048(14) 0.0299(16)
O2 0.0354(15) 0.0372(16) 0.0487(18) 0.0014(13) -0.0025(13) 0.0234(13)
O3 0.0488(19) 0.056(2) 0.0428(18) 0.0055(15) 0.0015(14) 0.0339(17)
O4 0.0406(17) 0.0535(19) 0.0372(16) 0.0058(14) 0.0026(13) 0.0281(15)
O5 0.070(3) 0.103(4) 0.051(2) 0.002(2) 0.013(2) 0.050(3)
O6 0.069(3) 0.059(2) 0.045(2) 0.0152(17) 0.0148(18) 0.024(2)
O7 0.073(3) 0.0413(19) 0.070(2) -0.0019(17) -0.006(2) 0.0365(19)
O8 0.069(3) 0.057(2) 0.106(4) -0.007(2) -0.002(3) 0.036(2)
O9 0.206(11) 0.136(8) 0.332(18) -0.027(9) 0.198(12) 0.016(8)
O10 0.283(17) 0.34(2) 0.122(8) -0.105(11) -0.064(10) 0.105(15)
O11 0.052(2) 0.050(2) 0.059(2) -0.0064(17) 0.0008(17) 0.0178(17)
O12 0.057(2) 0.080(3) 0.074(3) -0.012(2) -0.021(2) 0.046(2)
O13 0.0380(16) 0.0427(17) 0.0496(19) -0.0126(14) -0.0073(14) 0.0198(14)
O14 0.196(10) 0.197(10) 0.244(12) 0.005(9) 0.034(9) 0.161(9)
O15 0.30(2) 0.141(12) 0.35(3) 0.192(17) 0.28(2) 0.181(16)
O16 0.169(7) 0.135(6) 0.134(6) -0.025(5) 0.011(5) 0.123(6)
O17 0.207(15) 0.112(10) 0.046(5) 0.018(6) 0.005(7) 0.111(11)
N1 0.055(3) 0.060(3) 0.049(2) 0.002(2) 0.004(2) 0.029(2)
N2 0.057(3) 0.077(4) 0.057(3) -0.005(2) -0.010(2) 0.030(3)
N3 0.056(3) 0.067(3) 0.045(2) 0.013(2) 0.0040(19) 0.036(2)
N4 0.060(3) 0.056(3) 0.042(2) 0.0086(19) 0.0038(19) 0.035(2)
N5 0.103(5) 0.081(4) 0.080(4) 0.003(3) -0.007(3) 0.067(4)
N6 0.077(3) 0.052(3) 0.044(2) 0.010(2) 0.010(2) 0.032(2)
N7 0.042(2) 0.0347(19) 0.049(2) -0.0036(16) -0.0040(17) 0.0210(17)
N8 0.044(2) 0.042(2) 0.053(2) -0.0052(18) -0.0093(18) 0.0224(18)
N9 0.0305(17) 0.0333(17) 0.0383(18) 0.0024(14) -0.0015(14) 0.0184(15)
N10 0.0278(16) 0.0337(18) 0.0409(19) 0.0015(14) 0.0003(14) 0.0148(14)
N11 0.0348(19) 0.0336(18) 0.058(2) -0.0030(16) -0.0143(17) 0.0178(16)
N12 0.0346(18) 0.043(2) 0.0379(19) 0.0041(15) -0.0003(15) 0.0209(16)
N13 0.050(2) 0.066(3) 0.048(2) -0.002(2) 0.0051(19) 0.036(2)
N14 0.059(3) 0.183(7) 0.054(3) 0.000(4) 0.011(3) 0.074(4)
N15 0.049(2) 0.057(2) 0.049(2) 0.0053(19) 0.0039(18) 0.037(2)
N16 0.051(2) 0.045(2) 0.042(2) 0.0055(16) 0.0036(17) 0.0330(19)
N17 0.056(2) 0.043(2) 0.044(2) 0.0015(17) -0.0055(18) 0.027(2)
N18 0.053(2) 0.041(2) 0.049(2) 0.0042(17) 0.0014(18) 0.0265(19)
N19 0.048(2) 0.060(3) 0.049(2) 0.004(2) 0.0091(19) 0.024(2)
N20 0.048(3) 0.173(8) 0.075(4) 0.032(4) 0.018(3) 0.049(4)
N21 0.0358(19) 0.061(3) 0.044(2) 0.0050(18) 0.0055(16) 0.0285(19)
N22 0.0337(18) 0.045(2) 0.042(2) 0.0026(16) 0.0031(15) 0.0237(16)
N23 0.042(2) 0.051(2) 0.040(2) 0.0056(16) -0.0003(16) 0.0288(18)
N24 0.039(2) 0.051(2) 0.045(2) 0.0090(17) 0.0043(16) 0.0291(18)
C1 0.061(3) 0.066(4) 0.056(3) -0.006(3) -0.007(3) 0.033(3)
C2 0.055(3) 0.066(3) 0.049(3) 0.007(3) 0.000(2) 0.030(3)
C3 0.064(4) 0.085(5) 0.068(4) 0.010(3) -0.012(3) 0.039(4)
C4 0.056(3) 0.055(3) 0.040(2) 0.009(2) 0.004(2) 0.032(2)
C5 0.055(3) 0.058(3) 0.040(2) 0.014(2) 0.007(2) 0.031(3)
C6 0.079(4) 0.062(3) 0.049(3) 0.016(2) 0.017(3) 0.049(3)
C7 0.082(4) 0.057(3) 0.046(3) 0.016(2) 0.019(3) 0.041(3)
C8 0.114(6) 0.068(4) 0.063(4) 0.007(3) 0.019(4) 0.057(4)
C9 0.117(7) 0.055(4) 0.096(6) -0.005(4) 0.013(5) 0.032(5)
C10 0.109(7) 0.064(4) 0.092(6) -0.006(4) -0.008(5) 0.036(5)
C11 0.075(4) 0.057(3) 0.061(4) 0.000(3) 0.000(3) 0.023(3)
C12 0.052(3) 0.034(2) 0.055(3) -0.005(2) -0.005(2) 0.021(2)
C13 0.036(2) 0.038(2) 0.045(2) 0.0005(18) -0.0025(18) 0.0196(19)
C14 0.053(3) 0.053(3) 0.054(3) -0.003(2) -0.009(2) 0.036(2)
C15 0.041(2) 0.035(2) 0.042(2) 0.0044(17) 0.0032(18) 0.0216(19)
C16 0.0313(19) 0.0302(19) 0.039(2) 0.0024(16) 0.0030(16) 0.0161(16)
C17 0.0279(19) 0.037(2) 0.040(2) 0.0037(17) -0.0025(16) 0.0154(17)
C18 0.031(2) 0.037(2) 0.040(2) 0.0035(17) -0.0022(17) 0.0170(18)
C19 0.044(3) 0.041(2) 0.061(3) 0.000(2) -0.009(2) 0.021(2)
C20 0.049(3) 0.043(3) 0.062(3) -0.010(2) -0.018(2) 0.019(2)
C21 0.044(3) 0.056(3) 0.057(3) -0.006(2) -0.015(2) 0.023(2)
C22 0.040(2) 0.052(3) 0.052(3) -0.004(2) -0.014(2) 0.024(2)
C23 0.056(3) 0.100(5) 0.055(3) 0.000(3) 0.009(3) 0.042(4)
C24 0.077(5) 0.163(8) 0.053(4) 0.006(4) 0.007(3) 0.086(5)
C25 0.112(7) 0.301(17) 0.069(5) 0.028(7) 0.013(5) 0.158(10)
C26 0.051(3) 0.081(4) 0.049(3) 0.000(3) 0.005(2) 0.044(3)
C27 0.055(3) 0.052(3) 0.052(3) 0.005(2) 0.005(2) 0.038(2)
C28 0.049(3) 0.027(2) 0.051(3) 0.0022(18) -0.002(2) 0.0212(19)
C29 0.053(3) 0.030(2) 0.052(3) 0.0029(19) 0.001(2) 0.021(2)
C30 0.066(3) 0.050(3) 0.056(3) 0.009(2) 0.003(3) 0.028(3)
C31 0.059(3) 0.070(4) 0.063(4) 0.019(3) 0.019(3) 0.028(3)
C32 0.055(3) 0.071(4) 0.072(4) 0.014(3) 0.009(3) 0.032(3)
C33 0.051(3) 0.054(3) 0.062(3) 0.009(2) 0.005(2) 0.028(3)
C34 0.057(4) 0.098(5) 0.055(3) 0.009(3) 0.014(3) 0.031(4)
C35 0.048(3) 0.160(8) 0.068(4) 0.026(5) 0.013(3) 0.057(5)
C36 0.070(5) 0.299(18) 0.082(6) 0.059(8) 0.018(4) 0.099(8)
C37 0.042(3) 0.080(4) 0.045(3) 0.006(3) 0.007(2) 0.031(3)
C38 0.040(2) 0.054(3) 0.046(3) 0.002(2) 0.004(2) 0.028(2)
C39 0.036(2) 0.038(2) 0.035(2) -0.0035(16) -0.0010(16) 0.0232(18)
C40 0.039(2) 0.041(2) 0.038(2) 0.0014(17) 0.0003(17) 0.0267(19)
C41 0.055(3) 0.052(3) 0.043(2) 0.005(2) 0.004(2) 0.036(2)
C42 0.076(4) 0.091(5) 0.055(3) 0.028(3) 0.027(3) 0.061(4)
C43 0.078(4) 0.121(6) 0.077(4) 0.047(4) 0.039(4) 0.079(5)
C44 0.055(3) 0.092(4) 0.064(3) 0.022(3) 0.013(3) 0.056(3)
C45 0.201(16) 0.081(7) 0.179(14) 0.003(8) 0.082(13) 0.057(9)
C46 0.044(3) 0.068(3) 0.049(3) -0.014(3) -0.007(2) 0.026(3)
C47 0.172(16) 0.126(12) 0.29(3) -0.078(14) -0.043(16) 0.096(12)

loop_
_atom_type_symbol
_atom_type_description
_atom_type_scat_dispersion_real
_atom_type_scat_dispersion_imag
_atom_type_scat_source
C C 0.0033 0.0016 'International Tables Vol C Tables 4.2.6.8 and 6.1.1.4'
F F 0.0171 0.0103 'International Tables Vol C Tables 4.2.6.8 and 6.1.1.4'
N N 0.0061 0.0033 'International Tables Vol C Tables 4.2.6.8 and 6.1.1.4'
Ni Ni 0.3393 1.1124 'International Tables Vol C Tables 4.2.6.8 and 6.1.1.4'
O O 0.0106 0.0060 'International Tables Vol C Tables 4.2.6.8 and 6.1.1.4'
S S 0.1246 0.1234 'International Tables Vol C Tables 4.2.6.8 and 6.1.1.4'
P P 0.1023 0.0942 'International Tables Vol C Tables 4.2.6.8 and 6.1.1.4'
H H 0.0000 0.0000 'International Tables Vol C Tables 4.2.6.8 and 6.1.1.4'

loop_
_geom_angle_atom_site_label_1
_geom_angle_atom_site_label_2
_geom_angle_atom_site_label_3
_geom_angle
_geom_angle_site_symmetry_1
_geom_angle_site_symmetry_3
_geom_angle_publ_flag
N13 Ni1 N1 178.4(2) . . ?
N13 Ni1 O3 81.10(16) . . ?
N1 Ni1 O3 97.31(16) . . ?
N13 Ni1 O1 99.59(17) . . ?
N1 Ni1 O1 80.66(17) . . ?
O3 Ni1 O1 91.69(14) . . ?
N13 Ni1 O5 91.04(18) . . ?
N1 Ni1 O5 90.52(19) . . ?
O3 Ni1 O5 170.74(16) . . ?
O1 Ni1 O5 94.46(18) . . ?
N13 Ni1 O8 91.54(19) . . ?
N1 Ni1 O8 88.0(2) . . ?
O3 Ni1 O8 83.25(18) . . ?
O1 Ni1 O8 166.94(16) . . ?
O5 Ni1 O8 92.1(2) . . ?
N4 Ni2 N19 174.4(2) . . ?
N4 Ni2 O4 102.21(15) . . ?
N19 Ni2 O4 80.25(16) . . ?
N4 Ni2 O1 76.14(17) . . ?
N19 Ni2 O1 108.91(17) . . ?
O4 Ni2 O1 93.52(13) . . ?
N4 Ni2 N6 77.8(2) . . ?
N19 Ni2 N6 97.1(2) . . ?
O4 Ni2 N6 91.90(15) . . ?
O1 Ni2 N6 153.92(18) . . ?
N4 Ni2 O6 88.86(18) . . ?
N19 Ni2 O6 88.78(18) . . ?
O4 Ni2 O6 168.90(16) . . ?
O1 Ni2 O6 88.40(15) . . ?
N6 Ni2 O6 91.15(17) . . ?
N16 Ni3 N7 170.58(17) . . ?
N16 Ni3 O2 97.34(15) . . ?
N7 Ni3 O2 79.72(13) . . ?
N16 Ni3 O3 76.23(15) . . ?
N7 Ni3 O3 112.51(15) . . ?
O2 Ni3 O3 89.40(13) . . ?
N16 Ni3 O7 94.30(16) . . ?
N7 Ni3 O7 90.71(15) . . ?
O2 Ni3 O7 162.48(15) . . ?
O3 Ni3 O7 80.69(16) . . ?
N16 Ni3 N18 76.40(17) . . ?
N7 Ni3 N18 94.93(17) . . ?
O2 Ni3 N18 95.93(14) . . ?
O3 Ni3 N18 152.56(15) . . ?
O7 Ni3 N18 99.51(16) . . ?
N22 Ni4 N10 171.38(16) . . ?
N22 Ni4 N24 77.55(15) . . ?
N10 Ni4 N24 99.17(15) . . ?
N22 Ni4 O4 76.43(14) . . ?
N10 Ni4 O4 107.20(14) . . ?
N24 Ni4 O4 153.63(14) . . ?
N22 Ni4 N12 95.20(15) . . ?
N10 Ni4 N12 77.07(14) . . ?
N24 Ni4 N12 95.49(16) . . ?
O4 Ni4 N12 91.06(14) . . ?
N22 Ni4 O2 112.07(14) . . ?
N10 Ni4 O2 75.67(13) . . ?
N24 Ni4 O2 89.92(15) . . ?
O4 Ni4 O2 95.88(13) . . ?
N12 Ni4 O2 152.71(13) . . ?
O9 S1 O10 104.5(10) . . ?
O9 S1 O8 114.6(6) . . ?
O10 S1 O8 121.2(9) . . ?
O9 S1 C45 114.2(11) . . ?
O10 S1 C45 96.5(12) . . ?
O8 S1 C45 104.8(6) . . ?
O12 S2 O11 114.9(3) . . ?
O12 S2 O13 115.0(2) . . ?
O11 S2 O13 113.5(2) . . ?
O12 S2 C46 104.5(3) . . ?
O11 S2 C46 102.7(3) . . ?
O13 S2 C46 104.2(2) . . ?
O17 S3 O16 62.7(7) . . ?
O17 S3 O14 80.1(9) . . ?
O16 S3 O14 117.7(7) . . ?
O17 S3 O15 169.1(9) . . ?
O16 S3 O15 108.9(6) . . ?
O14 S3 O15 110.7(8) . . ?
O17 S3 C47 60.3(12) . . ?
O16 S3 C47 100.7(7) . . ?
O14 S3 C47 101.4(9) . . ?
O15 S3 C47 117.3(14) . . ?
F11 P1 F11 96.2(9) . 3_665 ?
F11 P1 F11 96.2(9) . 2_655 ?
F11 P1 F11 96.2(9) 3_665 2_655 ?
F11 P1 F10 92.5(9) . . ?
F11 P1 F10 82.9(8) 3_665 . ?
F11 P1 F10 171.3(8) 2_655 . ?
F11 P1 F10 82.9(8) . 2_655 ?
F11 P1 F10 171.3(8) 3_665 2_655 ?
F11 P1 F10 92.6(9) 2_655 2_655 ?
F10 P1 F10 88.4(9) . 2_655 ?
F11 P1 F10 171.3(8) . 3_665 ?
F11 P1 F10 92.5(9) 3_665 3_665 ?
F11 P1 F10 82.9(8) 2_655 3_665 ?
F10 P1 F10 88.4(9) . 3_665 ?
F10 P1 F10 88.4(9) 2_655 3_665 ?
C47 F9 O17 65.2(12) . . ?
C5 O1 Ni1 114.1(3) . . ?
C5 O1 Ni2 108.5(3) . . ?
Ni1 O1 Ni2 136.53(17) . . ?
C16 O2 Ni3 114.0(3) . . ?
C16 O2 Ni4 109.7(3) . . ?
Ni3 O2 Ni4 136.21(15) . . ?
C27 O3 Ni1 113.7(3) . . ?
C27 O3 Ni3 109.3(3) . . ?
Ni1 O3 Ni3 136.50(17) . . ?
C38 O4 Ni2 114.1(3) . . ?
C38 O4 Ni4 108.8(3) . . ?
Ni2 O4 Ni4 136.68(16) . . ?
S1 O8 Ni1 127.5(4) . . ?
S3 O14 O17 45.9(5) . . ?
O17 O16 S3 54.1(5) . . ?
S3 O17 O16 63.2(6) . . ?
S3 O17 C47 77.1(13) . . ?
O16 O17 C47 111.4(13) . . ?
S3 O17 F9 125.0(14) . . ?
O16 O17 F9 137.3(14) . . ?
C47 O17 F9 48.5(11) . . ?
S3 O17 O14 54.0(7) . . ?
O16 O17 O14 100.5(9) . . ?
C47 O17 O14 97.4(10) . . ?
F9 O17 O14 117.6(11) . . ?
C1 N1 C4 106.6(5) . . ?
C1 N1 Ni1 140.4(4) . . ?
C4 N1 Ni1 112.3(4) . . ?
C1 N2 C2 108.2(5) . . ?
C5 N3 N4 108.3(4) . . ?
C6 N4 N3 119.2(5) . . ?
C6 N4 Ni2 119.5(4) . . ?
N3 N4 Ni2 120.2(3) . . ?
C11 N6 C7 118.6(6) . . ?
C11 N6 Ni2 129.7(5) . . ?
C7 N6 Ni2 111.6(4) . . ?
C12 N7 C15 106.0(4) . . ?
C12 N7 Ni3 140.1(3) . . ?
C15 N7 Ni3 113.3(3) . . ?
C12 N8 C13 108.7(4) . . ?
C16 N9 N10 108.5(3) . . ?
C17 N10 N9 118.1(3) . . ?
C17 N10 Ni4 121.0(3) . . ?
N9 N10 Ni4 120.9(3) . . ?
C18 N12 C22 118.7(4) . . ?
C18 N12 Ni4 113.2(3) . . ?
C22 N12 Ni4 128.1(3) . . ?
C23 N13 C26 105.9(5) . . ?
C23 N13 Ni1 142.0(4) . . ?
C26 N13 Ni1 111.3(3) . . ?
C23 N14 C24 109.5(5) . . ?
C27 N15 N16 108.2(4) . . ?
C28 N16 N15 117.9(4) . . ?
C28 N16 Ni3 122.0(3) . . ?
N15 N16 Ni3 120.0(3) . . ?
C33 N18 C29 118.4(5) . . ?
C33 N18 Ni3 128.8(4) . . ?
C29 N18 Ni3 112.7(3) . . ?
C34 N19 C37 106.0(5) . . ?
C34 N19 Ni2 140.4(5) . . ?
C37 N19 Ni2 113.2(3) . . ?
C34 N20 C35 109.3(6) . . ?
C38 N21 N22 108.2(4) . . ?
C39 N22 N21 118.2(4) . . ?
C39 N22 Ni4 121.3(3) . . ?
N21 N22 Ni4 119.6(3) . . ?
C44 N24 C40 118.5(4) . . ?
C44 N24 Ni4 127.3(4) . . ?
C40 N24 Ni4 114.2(3) . . ?
N1 C1 N2 111.0(6) . . ?
N2 C2 C4 104.9(5) . . ?
N2 C2 C3 121.8(6) . . ?
C4 C2 C3 133.2(6) . . ?
C2 C4 N1 109.3(5) . . ?
C2 C4 C5 133.9(5) . . ?
N1 C4 C5 116.8(5) . . ?
O1 C5 N3 126.7(5) . . ?
O1 C5 C4 115.1(5) . . ?
N3 C5 C4 118.2(5) . . ?
N4 C6 N5 122.8(6) . . ?
N4 C6 C7 115.5(5) . . ?
N5 C6 C7 121.6(6) . . ?
N6 C7 C8 119.6(7) . . ?
N6 C7 C6 114.8(5) . . ?
C8 C7 C6 125.6(6) . . ?
C9 C8 C7 120.7(8) . . ?
C8 C9 C10 118.6(8) . . ?
C11 C10 C9 119.2(9) . . ?
N6 C11 C10 123.3(8) . . ?
N7 C12 N8 111.0(4) . . ?
C15 C13 N8 104.6(4) . . ?
C15 C13 C14 132.8(4) . . ?
N8 C13 C14 122.5(4) . . ?
C13 C15 N7 109.7(4) . . ?
C13 C15 C16 133.8(4) . . ?
N7 C15 C16 116.5(4) . . ?
O2 C16 N9 125.2(4) . . ?
O2 C16 C15 115.8(4) . . ?
N9 C16 C15 119.0(4) . . ?
N10 C17 N11 125.3(4) . . ?
N10 C17 C18 114.3(4) . . ?
N11 C17 C18 120.4(4) . . ?
N12 C18 C19 122.1(4) . . ?
N12 C18 C17 114.4(4) . . ?
C19 C18 C17 123.4(4) . . ?
C20 C19 C18 118.4(5) . . ?
C21 C20 C19 119.3(5) . . ?
C22 C21 C20 119.1(5) . . ?
N12 C22 C21 122.4(5) . . ?
N13 C23 N14 110.4(6) . . ?
C26 C24 N14 104.4(6) . . ?
C26 C24 C25 131.6(7) . . ?
N14 C24 C25 124.0(6) . . ?
C24 C26 N13 109.8(5) . . ?
C24 C26 C27 132.9(6) . . ?
N13 C26 C27 117.2(5) . . ?
N15 C27 O3 126.2(5) . . ?
N15 C27 C26 118.6(5) . . ?
O3 C27 C26 115.2(5) . . ?
N16 C28 N17 124.1(5) . . ?
N16 C28 C29 114.4(4) . . ?
N17 C28 C29 121.4(5) . . ?
N18 C29 C30 121.9(5) . . ?
N18 C29 C28 114.4(4) . . ?
C30 C29 C28 123.7(5) . . ?
C29 C30 C31 118.9(6) . . ?
C32 C31 C30 118.7(6) . . ?
C31 C32 C33 120.1(6) . . ?
N18 C33 C32 122.0(6) . . ?
N19 C34 N20 110.9(6) . . ?
N20 C35 C37 104.7(6) . . ?
N20 C35 C36 122.9(6) . . ?
C37 C35 C36 132.4(7) . . ?
N19 C37 C35 109.1(5) . . ?
N19 C37 C38 116.6(5) . . ?
C35 C37 C38 134.3(6) . . ?
O4 C38 N21 125.6(4) . . ?
O4 C38 C37 115.7(4) . . ?
N21 C38 C37 118.7(4) . . ?
N22 C39 N23 125.0(4) . . ?
N22 C39 C40 113.0(4) . . ?
N23 C39 C40 121.9(4) . . ?
N24 C40 C41 121.9(4) . . ?
N24 C40 C39 113.7(4) . . ?
C41 C40 C39 124.4(4) . . ?
C42 C41 C40 118.6(5) . . ?
C41 C42 C43 119.7(5) . . ?
C44 C43 C42 118.4(5) . . ?
N24 C44 C43 122.8(5) . . ?
F2 C45 F3 100.7(15) . . ?
F2 C45 F1 104.0(16) . . ?
F3 C45 F1 102(2) . . ?
F2 C45 S1 118.0(18) . . ?
F3 C45 S1 123.3(13) . . ?
F1 C45 S1 106.4(12) . . ?
F6 C46 F4 109.1(5) . . ?
F6 C46 F5 107.7(5) . . ?
F4 C46 F5 107.8(5) . . ?
F6 C46 S2 111.0(4) . . ?
F4 C46 S2 110.5(4) . . ?
F5 C46 S2 110.5(4) . . ?
F7 C47 F9 107(2) . . ?
F7 C47 F8 113.5(18) . . ?
F9 C47 F8 100.3(19) . . ?
F7 C47 O17 131.2(16) . . ?
F9 C47 O17 66.3(16) . . ?
F8 C47 O17 115.2(13) . . ?
F7 C47 S3 112.3(15) . . ?
F9 C47 S3 108.5(18) . . ?
F8 C47 S3 113.8(14) . . ?
O17 C47 S3 42.6(6) . . ?

loop_
_geom_bond_atom_site_label_1
_geom_bond_atom_site_label_2
_geom_bond_distance
_geom_bond_site_symmetry_2
_geom_bond_publ_flag
Ni1 N13 2.019(5) . ?
Ni1 N1 2.021(5) . ?
Ni1 O3 2.064(3) . ?
Ni1 O1 2.072(4) . ?
Ni1 O5 2.094(4) . ?
Ni1 O8 2.174(4) . ?
Ni2 N4 1.973(5) . ?
Ni2 N19 2.020(5) . ?
Ni2 O4 2.085(3) . ?
Ni2 O1 2.133(4) . ?
Ni2 N6 2.134(5) . ?
Ni2 O6 2.150(4) . ?
Ni3 N16 1.974(4) . ?
Ni3 N7 2.025(4) . ?
Ni3 O2 2.103(3) . ?
Ni3 O3 2.109(4) . ?
Ni3 O7 2.156(4) . ?
Ni3 N18 2.160(4) . ?
Ni4 N22 1.974(4) . ?
Ni4 N10 1.981(4) . ?
Ni4 N24 2.086(4) . ?
Ni4 O4 2.116(3) . ?
Ni4 N12 2.136(4) . ?
Ni4 O2 2.145(3) . ?
S1 O9 1.339(11) . ?
S1 O10 1.398(11) . ?
S1 O8 1.437(6) . ?
S1 C45 1.604(16) . ?
S2 O12 1.427(4) . ?
S2 O11 1.430(4) . ?
S2 O13 1.440(3) . ?
S2 C46 1.823(6) . ?
S3 O17 1.236(10) . ?
S3 O16 1.362(7) . ?
S3 O14 1.393(10) . ?
S3 O15 1.62(2) . ?
S3 C47 1.780(19) . ?
P1 F11 1.470(8) . ?
P1 F11 1.470(8) 3_665 ?
P1 F11 1.470(8) 2_655 ?
P1 F10 1.598(11) . ?
P1 F10 1.598(11) 2_655 ?
P1 F10 1.598(11) 3_665 ?
F1 C45 1.50(2) . ?
F2 C45 1.30(2) . ?
F3 C45 1.307(16) . ?
F4 C46 1.323(6) . ?
F5 C46 1.327(7) . ?
F6 C46 1.304(7) . ?
F7 C47 1.234(17) . ?
F8 C47 1.317(19) . ?
F9 C47 1.31(3) . ?
F9 O17 1.60(3) . ?
O1 C5 1.301(6) . ?
O2 C16 1.315(5) . ?
O3 C27 1.322(6) . ?
O4 C38 1.311(6) . ?
O14 O17 1.696(16) . ?
O16 O17 1.357(13) . ?
O17 C47 1.59(2) . ?
N1 C1 1.300(8) . ?
N1 C4 1.375(7) . ?
N2 C1 1.349(8) . ?
N2 C2 1.369(8) . ?
N3 C5 1.306(7) . ?
N3 N4 1.386(7) . ?
N4 C6 1.293(7) . ?
N5 C6 1.358(8) . ?
N6 C11 1.320(8) . ?
N6 C7 1.367(8) . ?
N7 C12 1.305(7) . ?
N7 C15 1.388(6) . ?
N8 C12 1.344(7) . ?
N8 C13 1.375(6) . ?
N9 C16 1.320(5) . ?
N9 N10 1.400(5) . ?
N10 C17 1.285(6) . ?
N11 C17 1.347(6) . ?
N12 C18 1.342(6) . ?
N12 C22 1.351(6) . ?
N13 C23 1.313(7) . ?
N13 C26 1.391(7) . ?
N14 C23 1.342(9) . ?
N14 C24 1.370(9) . ?
N15 C27 1.290(7) . ?
N15 N16 1.401(6) . ?
N16 C28 1.282(6) . ?
N17 C28 1.349(6) . ?
N18 C33 1.341(7) . ?
N18 C29 1.350(7) . ?
N19 C34 1.313(8) . ?
N19 C37 1.377(7) . ?
N20 C34 1.331(10) . ?
N20 C35 1.355(9) . ?
N21 C38 1.321(7) . ?
N21 N22 1.390(5) . ?
N22 C39 1.293(6) . ?
N23 C39 1.334(6) . ?
N24 C44 1.321(6) . ?
N24 C40 1.364(6) . ?
C2 C4 1.375(8) . ?
C2 C3 1.484(9) . ?
C4 C5 1.467(8) . ?
C6 C7 1.450(10) . ?
C7 C8 1.389(9) . ?
C8 C9 1.360(12) . ?
C9 C10 1.369(13) . ?
C10 C11 1.367(10) . ?
C13 C15 1.368(6) . ?
C13 C14 1.480(6) . ?
C15 C16 1.455(6) . ?
C17 C18 1.483(6) . ?
C18 C19 1.391(7) . ?
C19 C20 1.390(7) . ?
C20 C21 1.386(8) . ?
C21 C22 1.370(8) . ?
C24 C26 1.368(8) . ?
C24 C25 1.467(11) . ?
C26 C27 1.455(7) . ?
C28 C29 1.472(7) . ?
C29 C30 1.378(8) . ?
C30 C31 1.403(9) . ?
C31 C32 1.348(9) . ?
C32 C33 1.384(9) . ?
C35 C37 1.383(8) . ?
C35 C36 1.499(11) . ?
C37 C38 1.459(7) . ?
C39 C40 1.490(6) . ?
C40 C41 1.377(7) . ?
C41 C42 1.370(8) . ?
C42 C43 1.389(9) . ?
C43 C44 1.377(8) . ?

loop_
_platon_squeeze_void_nr
_platon_squeeze_void_average_x
_platon_squeeze_void_average_y
_platon_squeeze_void_average_z
_platon_squeeze_void_volume
_platon_squeeze_void_count_electrons
1 0.000 0.000 0.000 2273.3 276.4
2 0.333 0.667 0.667 2273.4 276.0
3 -0.333 0.333 0.333 2273.4 276.1
